data_4314257
loop_
_publ_author_name
'Vadapalli Chandrasekhar'
'Ramachandran Azhakar'
'Gurusamy Thanagavelu Senthil Andavan'
'Venkatasubbaiah Krishnan'
'Stefano Zacchini'
'Jamie F. Bickley'
'Alexander Steiner'
'Raymond J. Butcher'
'Paul K\"ogerler'

_publ_section_title
;
 A Phosphorus Supported Multisite Coordinating Tris Hydrazone
 P(S)[N(Me)NCHC6H4-o-OH]3 as an Efficient Ligand for the Assembly of
 Trinuclear Metal Complexes: Synthesis, Structure, and Magnetism
;
_journal_name_full 'Inorganic Chemistry'
_journal_page_first 5989
_journal_page_last 5998
_journal_paper_doi 10.1021/ic034434h
_journal_volume 42
_journal_year 2003
_chemical_formula_sum 'C52 H52 Cl12 N12 O6 P2 S2 Zn3'
_chemical_formula_weight 1688.63
_chemical_name_systematic
;
 ?
;
_space_group_IT_number 2
_symmetry_cell_setting triclinic
_symmetry_space_group_name_Hall '-P 1'
_symmetry_space_group_name_H-M 'P -1'
_atom_sites_solution_hydrogens geom
_atom_sites_solution_primary direct
_atom_sites_solution_secondary difmap
_audit_creation_method SHELXL-97
_cell_angle_alpha 72.971(8)
_cell_angle_beta 82.029(12)
_cell_angle_gamma 74.454(8)
_cell_formula_units_Z 2
_cell_length_a 11.166(6)
_cell_length_b 15.138(8)
_cell_length_c 21.243(10)
_cell_measurement_temperature 150(2)
_cell_volume 3301(3)
_computing_structure_refinement 'SHELXL-97 (Sheldrick, 1997)'
_computing_structure_solution 'SHELXS-97 (Sheldrick, 1990)'
_diffrn_ambient_temperature 273(2)
_diffrn_measured_fraction_theta_full 0.878
_diffrn_measured_fraction_theta_max 0.878
_diffrn_measurement_device_type 'Bruker APEX CCD'
_diffrn_radiation_monochromator graphite
_diffrn_radiation_source 'fine-focus sealed tube'
_diffrn_radiation_type MoK\a
_diffrn_radiation_wavelength 0.71073
_diffrn_reflns_av_R_equivalents 0.0206
_diffrn_reflns_av_sigmaI/netI 0.0427
_diffrn_reflns_limit_h_max 9
_diffrn_reflns_limit_h_min -14
_diffrn_reflns_limit_k_max 16
_diffrn_reflns_limit_k_min -19
_diffrn_reflns_limit_l_max 20
_diffrn_reflns_limit_l_min -28
_diffrn_reflns_number 20802
_diffrn_reflns_theta_full 28.32
_diffrn_reflns_theta_max 28.32
_diffrn_reflns_theta_min 1.45
_exptl_absorpt_coefficient_mu 1.737
_exptl_absorpt_correction_T_max 1.000
_exptl_absorpt_correction_T_min 0.883
_exptl_absorpt_correction_type semi-empirical
_exptl_absorpt_process_details SADABS
_exptl_crystal_colour colourless
_exptl_crystal_density_diffrn 1.699
_exptl_crystal_density_method 'not measured'
_exptl_crystal_description prism
_exptl_crystal_F_000 1704
_exptl_crystal_size_max 0.3
_exptl_crystal_size_mid 0.3
_exptl_crystal_size_min 0.2
_refine_diff_density_max 1.987
_refine_diff_density_min -2.119
_refine_diff_density_rms 0.175
_refine_ls_extinction_method none
_refine_ls_goodness_of_fit_ref 1.037
_refine_ls_hydrogen_treatment mixed
_refine_ls_matrix_type full
_refine_ls_number_parameters 808
_refine_ls_number_reflns 14443
_refine_ls_number_restraints 186
_refine_ls_restrained_S_all 1.066
_refine_ls_R_factor_all 0.0817
_refine_ls_R_factor_gt 0.0700
_refine_ls_shift/su_max 0.001
_refine_ls_shift/su_mean 0.000
_refine_ls_structure_factor_coef Fsqd
_refine_ls_weighting_details 'calc w=1/[\s^2^(Fo^2^)+(0.1197P)^2^+17.0103P] where P=(Fo^2^+2Fc^2^)/3'
_refine_ls_weighting_scheme calc
_refine_ls_wR_factor_gt 0.2031
_refine_ls_wR_factor_ref 0.2140
_reflns_number_gt 11985
_reflns_number_total 14443
_reflns_threshold_expression >2sigma(I)
_cod_data_source_file ic034434hsi20030714_033817_5.cif
_cod_data_source_block Compound_6
_cod_database_code 4314257

loop_
_symmetry_equiv_pos_as_xyz
'x, y, z'
'-x, -y, -z'

loop_
_atom_site_label
_atom_site_type_symbol
_atom_site_fract_x
_atom_site_fract_y
_atom_site_fract_z
_atom_site_U_iso_or_equiv
_atom_site_adp_type
_atom_site_occupancy
_atom_site_symmetry_multiplicity
_atom_site_calc_flag
_atom_site_refinement_flags
_atom_site_disorder_assembly
_atom_site_disorder_group
C1 C 0.5234(8) 0.6388(5) 0.4543(3) 0.0443(16) Uani 1 1 d . . .
H1A H 0.5535 0.6722 0.4785 0.066 Uiso 1 1 calc R . .
H1B H 0.5569 0.5716 0.4708 0.066 Uiso 1 1 calc R . .
H1C H 0.4341 0.6525 0.4596 0.066 Uiso 1 1 calc R . .
C2 C 0.4688(5) 0.8277(4) 0.3768(3) 0.0236(10) Uani 1 1 d . . .
H2 H 0.4205 0.8026 0.4137 0.028 Uiso 1 1 calc R . .
C3 C 0.4410(5) 0.9306(4) 0.3520(3) 0.0224(10) Uani 1 1 d . . .
C4 C 0.5092(5) 0.9814(3) 0.2992(3) 0.0208(9) Uani 1 1 d . . .
C5 C 0.4694(5) 1.0827(4) 0.2799(3) 0.0260(11) Uani 1 1 d . . .
H5 H 0.5118 1.1176 0.2448 0.031 Uiso 1 1 calc R . .
C6 C 0.3686(6) 1.1294(4) 0.3128(3) 0.0344(13) Uani 1 1 d . . .
H6 H 0.3438 1.1955 0.2994 0.041 Uiso 1 1 calc R . .
C7 C 0.3030(6) 1.0793(4) 0.3660(3) 0.0386(14) Uani 1 1 d . . .
H7 H 0.2364 1.1117 0.3884 0.046 Uiso 1 1 calc R . .
C8 C 0.3385(5) 0.9812(4) 0.3846(3) 0.0318(12) Uani 1 1 d . . .
H8 H 0.2940 0.9476 0.4194 0.038 Uiso 1 1 calc R . .
C9 C 0.8635(6) 0.5040(5) 0.3091(4) 0.0453(17) Uani 1 1 d . . .
H9A H 0.8981 0.5345 0.2669 0.068 Uiso 1 1 calc R . .
H9B H 0.8167 0.4625 0.3034 0.068 Uiso 1 1 calc R . .
H9C H 0.9297 0.4677 0.3374 0.068 Uiso 1 1 calc R . .
C10 C 0.9373(5) 0.6462(4) 0.3440(3) 0.0285(11) Uani 1 1 d . . .
H10 H 0.9841 0.5836 0.3528 0.034 Uiso 1 1 calc R . .
C11 C 1.0020(5) 0.7184(4) 0.3429(3) 0.0268(11) Uani 1 1 d . . .
C12 C 0.9470(5) 0.8181(4) 0.3279(2) 0.0228(10) Uani 1 1 d . . .
C13 C 1.0209(5) 0.8779(4) 0.3315(3) 0.0283(11) Uani 1 1 d . . .
H13 H 0.9861 0.9430 0.3237 0.034 Uiso 1 1 calc R . .
C14 C 1.1445(6) 0.8424(5) 0.3462(3) 0.0341(13) Uani 1 1 d . . .
H14 H 1.1917 0.8839 0.3475 0.041 Uiso 1 1 calc R . .
C15 C 1.1991(6) 0.7453(5) 0.3590(3) 0.0401(14) Uani 1 1 d . . .
H15 H 1.2825 0.7218 0.3683 0.048 Uiso 1 1 calc R . .
C16 C 1.1277(6) 0.6845(5) 0.3576(3) 0.0390(14) Uani 1 1 d . . .
H16 H 1.1635 0.6195 0.3667 0.047 Uiso 1 1 calc R . .
C17 C 0.4640(5) 0.6701(4) 0.2446(3) 0.0318(12) Uani 1 1 d . . .
H17A H 0.4209 0.7292 0.2541 0.048 Uiso 1 1 calc R . .
H17B H 0.4243 0.6207 0.2700 0.048 Uiso 1 1 calc R . .
H17C H 0.4617 0.6763 0.1984 0.048 Uiso 1 1 calc R . .
C18 C 0.6920(5) 0.7191(3) 0.1662(3) 0.0223(10) Uani 1 1 d . . .
H18 H 0.6718 0.6726 0.1520 0.027 Uiso 1 1 calc R . .
C19 C 0.7537(5) 0.7845(3) 0.1175(2) 0.0230(10) Uani 1 1 d . . .
C20 C 0.7971(5) 0.8572(3) 0.1310(2) 0.0210(10) Uani 1 1 d . . .
C21 C 0.8502(5) 0.9192(4) 0.0773(3) 0.0258(11) Uani 1 1 d . . .
H21 H 0.8785 0.9674 0.0849 0.031 Uiso 1 1 calc R . .
C22 C 0.8605(6) 0.9092(4) 0.0151(3) 0.0332(12) Uani 1 1 d . . .
H22 H 0.8945 0.9514 -0.0193 0.040 Uiso 1 1 calc R . .
C23 C 0.8207(7) 0.8364(5) 0.0017(3) 0.0384(14) Uani 1 1 d . . .
H23 H 0.8296 0.8296 -0.0410 0.046 Uiso 1 1 calc R . .
C24 C 0.7683(6) 0.7751(4) 0.0528(3) 0.0312(12) Uani 1 1 d . . .
H24 H 0.7422 0.7267 0.0442 0.037 Uiso 1 1 calc R . .
C25 C 0.9142(6) 1.3785(4) 0.0149(3) 0.0303(12) Uani 1 1 d . . .
H25A H 0.9634 1.3273 -0.0025 0.045 Uiso 1 1 calc R . .
H25B H 0.9652 1.4199 0.0160 0.045 Uiso 1 1 calc R . .
H25C H 0.8467 1.4138 -0.0128 0.045 Uiso 1 1 calc R . .
C26 C 0.7636(5) 1.2495(4) 0.0459(2) 0.0242(10) Uani 1 1 d . . .
H26 H 0.7876 1.2825 0.0038 0.029 Uiso 1 1 calc R . .
C27 C 0.6883(5) 1.1829(4) 0.0503(3) 0.0234(10) Uani 1 1 d . . .
C28 C 0.6534(5) 1.1187(3) 0.1100(2) 0.0202(9) Uani 1 1 d . . .
C29 C 0.5698(5) 1.0659(4) 0.1067(3) 0.0246(10) Uani 1 1 d . . .
H29 H 0.5454 1.0245 0.1452 0.030 Uiso 1 1 calc R . .
C30 C 0.5227(5) 1.0733(4) 0.0485(3) 0.0293(11) Uani 1 1 d . . .
H30 H 0.4654 1.0387 0.0483 0.035 Uiso 1 1 calc R . .
C31 C 0.5603(6) 1.1325(4) -0.0105(3) 0.0338(13) Uani 1 1 d . . .
H31 H 0.5307 1.1362 -0.0502 0.041 Uiso 1 1 calc R . .
C32 C 0.6431(6) 1.1860(4) -0.0085(3) 0.0314(12) Uani 1 1 d . . .
H32 H 0.6691 1.2250 -0.0478 0.038 Uiso 1 1 calc R . .
C33 C 1.0323(7) 1.3032(5) 0.2460(4) 0.0482(18) Uani 1 1 d . . .
H33A H 0.9796 1.2790 0.2832 0.072 Uiso 1 1 calc R . .
H33B H 1.0264 1.3691 0.2419 0.072 Uiso 1 1 calc R . .
H33C H 1.1170 1.2678 0.2524 0.072 Uiso 1 1 calc R . .
C34 C 1.1077(5) 1.1425(4) 0.1876(2) 0.0223(10) Uani 1 1 d . . .
H34 H 1.1726 1.1679 0.1916 0.027 Uiso 1 1 calc R . .
C35 C 1.1405(5) 1.0449(3) 0.1844(3) 0.0227(10) Uani 1 1 d . . .
C36 C 1.0531(4) 0.9934(3) 0.1803(2) 0.0197(9) Uani 1 1 d . . .
C37 C 1.1011(5) 0.8994(4) 0.1738(3) 0.0257(10) Uani 1 1 d . . .
H37 H 1.0462 0.8641 0.1713 0.031 Uiso 1 1 calc R . .
C38 C 1.2276(5) 0.8594(4) 0.1712(3) 0.0296(11) Uani 1 1 d . . .
H38 H 1.2564 0.7981 0.1661 0.036 Uiso 1 1 calc R . .
C39 C 1.3136(5) 0.9094(4) 0.1761(3) 0.0340(13) Uani 1 1 d . . .
H39 H 1.3987 0.8817 0.1747 0.041 Uiso 1 1 calc R . .
C40 C 1.2694(5) 1.0003(4) 0.1829(3) 0.0296(11) Uani 1 1 d . . .
H40 H 1.3258 1.0336 0.1867 0.036 Uiso 1 1 calc R . .
C41 C 0.6362(5) 1.4480(4) 0.1845(3) 0.0364(14) Uani 1 1 d . . .
H41A H 0.5723 1.4249 0.1730 0.055 Uiso 1 1 calc R . .
H41B H 0.6521 1.5009 0.1492 0.055 Uiso 1 1 calc R . .
H41C H 0.6092 1.4681 0.2241 0.055 Uiso 1 1 calc R . .
C42 C 0.6755(5) 1.2762(4) 0.2896(3) 0.0271(11) Uani 1 1 d . . .
H42 H 0.6337 1.3342 0.2978 0.033 Uiso 1 1 calc R . .
C43 C 0.6590(5) 1.1909(4) 0.3393(3) 0.0263(11) Uani 1 1 d . . .
C44 C 0.7157(5) 1.0961(3) 0.3350(2) 0.0207(9) Uani 1 1 d . . .
C45 C 0.6981(5) 1.0195(4) 0.3909(3) 0.0263(11) Uani 1 1 d . . .
H45 H 0.7361 0.9571 0.3901 0.032 Uiso 1 1 calc R . .
C46 C 0.6258(6) 1.0372(4) 0.4457(3) 0.0328(13) Uani 1 1 d . . .
H46 H 0.6152 0.9862 0.4813 0.039 Uiso 1 1 calc R . .
C47 C 0.5677(7) 1.1296(4) 0.4493(3) 0.0382(14) Uani 1 1 d . . .
H47 H 0.5189 1.1402 0.4868 0.046 Uiso 1 1 calc R . .
C48 C 0.5839(6) 1.2051(4) 0.3962(3) 0.0361(14) Uani 1 1 d . . .
H48 H 0.5441 1.2668 0.3981 0.043 Uiso 1 1 calc R . .
N1 N 0.5544(4) 0.7671(3) 0.3527(2) 0.0225(9) Uani 1 1 d . . .
N2 N 0.5623(4) 0.6693(3) 0.3848(2) 0.0259(9) Uani 1 1 d . . .
N3 N 0.8219(4) 0.6605(3) 0.3341(2) 0.0231(9) Uani 1 1 d . . .
N4 N 0.7813(4) 0.5764(3) 0.3388(2) 0.0240(9) Uani 1 1 d . . .
N5 N 0.6617(4) 0.7184(3) 0.2273(2) 0.0197(8) Uani 1 1 d . . .
N6 N 0.5938(4) 0.6457(3) 0.2616(2) 0.0216(8) Uani 1 1 d . . .
N7 N 0.8003(4) 1.2672(3) 0.0949(2) 0.0209(8) Uani 1 1 d . . .
N8 N 0.8645(4) 1.3400(3) 0.0813(2) 0.0262(9) Uani 1 1 d . . .
N9 N 0.9977(4) 1.1980(3) 0.1855(2) 0.0213(8) Uani 1 1 d . . .
N10 N 0.9930(4) 1.2938(3) 0.1867(2) 0.0234(9) Uani 1 1 d . . .
N11 N 0.7428(4) 1.2793(3) 0.2348(2) 0.0192(8) Uani 1 1 d . . .
N12 N 0.7493(4) 1.3727(3) 0.1951(2) 0.0234(9) Uani 1 1 d . . .
O1 O 0.6061(3) 0.9379(2) 0.26712(18) 0.0224(7) Uani 1 1 d . . .
O2 O 0.8299(3) 0.8544(2) 0.31240(18) 0.0234(7) Uani 1 1 d . . .
O3 O 0.7902(3) 0.8656(2) 0.19112(18) 0.0238(7) Uani 1 1 d . . .
O4 O 0.6945(3) 1.1099(2) 0.16712(17) 0.0206(7) Uani 1 1 d . . .
O5 O 0.9319(3) 1.0301(2) 0.18257(18) 0.0221(7) Uani 1 1 d . . .
O6 O 0.7840(3) 1.0776(2) 0.28269(17) 0.0213(7) Uani 1 1 d . . .
P1 P 0.62685(13) 0.59226(9) 0.34003(7) 0.0225(3) Uani 1 1 d . . .
P2 P 0.87848(12) 1.37770(9) 0.14544(6) 0.0201(3) Uani 1 1 d . . .
S1 S 0.57219(16) 0.47507(9) 0.37381(7) 0.0344(3) Uani 1 1 d . . .
S2 S 0.90963(13) 1.50381(9) 0.12063(7) 0.0277(3) Uani 1 1 d . . .
Zn1 Zn 0.70629(5) 0.79884(4) 0.28202(3) 0.01866(14) Uani 1 1 d . . .
Zn2 Zn 0.77627(5) 0.97794(4) 0.23274(3) 0.01872(15) Uani 1 1 d . . .
Zn3 Zn 0.82502(5) 1.16362(4) 0.19157(3) 0.01783(14) Uani 1 1 d . . .
C49 C 0.1849(5) 0.5522(4) 0.1711(3) 0.0330(12) Uani 1 1 d D . .
H49 H 0.1510 0.5122 0.1529 0.040 Uiso 1 1 calc R . .
Cl1 Cl 0.07235(17) 0.66010(13) 0.16653(12) 0.0562(5) Uani 1 1 d D . .
Cl2 Cl 0.32120(15) 0.57281(12) 0.12312(8) 0.0412(4) Uani 1 1 d D . .
Cl3 Cl 0.2185(2) 0.49073(16) 0.25272(9) 0.0591(5) Uani 1 1 d D . .
C50 C 0.3838(5) 0.3200(4) 0.0694(3) 0.0323(12) Uani 1 1 d D . .
H50 H 0.4124 0.2593 0.0579 0.039 Uiso 1 1 calc R . .
Cl4 Cl 0.4313(2) 0.40895(13) 0.00535(12) 0.0685(6) Uani 1 1 d D . .
Cl5 Cl 0.22104(17) 0.34753(15) 0.08071(12) 0.0580(5) Uani 1 1 d D . .
Cl6 Cl 0.4459(3) 0.30910(16) 0.14333(12) 0.0801(8) Uani 1 1 d D . .
C51 C 0.1320(12) 0.3246(7) 0.4766(5) 0.110(4) Uani 1 1 d DU . .
H51 H 0.0485 0.3137 0.4906 0.132 Uiso 1 1 calc R . .
Cl7 Cl 0.1374(7) 0.4368(3) 0.4852(3) 0.194(3) Uani 1 1 d DU . .
Cl8 Cl 0.1672(7) 0.3243(4) 0.3951(2) 0.186(2) Uani 1 1 d DU . .
Cl9 Cl 0.2401(3) 0.2379(2) 0.52577(16) 0.0970(9) Uani 1 1 d DU . .
C52 C 0.9130(15) 0.1397(10) 0.4493(6) 0.132(5) Uani 1 1 d DU . .
H52 H 0.8441 0.1079 0.4611 0.158 Uiso 1 1 calc R . .
Cl10 Cl 0.8454(10) 0.2583(7) 0.4451(5) 0.270(4) Uani 1 1 d DU . .
Cl11 Cl 0.9801(6) 0.1176(5) 0.3761(3) 0.194(2) Uani 1 1 d DU . .
Cl12 Cl 1.0074(12) 0.0886(9) 0.5100(6) 0.342(6) Uani 1 1 d DU . .

loop_
_atom_site_aniso_label
_atom_site_aniso_U_11
_atom_site_aniso_U_22
_atom_site_aniso_U_33
_atom_site_aniso_U_23
_atom_site_aniso_U_13
_atom_site_aniso_U_12
C1 0.074(5) 0.031(3) 0.025(3) -0.006(2) 0.010(3) -0.016(3)
C2 0.030(3) 0.021(2) 0.023(2) -0.0085(19) 0.007(2) -0.013(2)
C3 0.025(2) 0.020(2) 0.026(2) -0.012(2) 0.002(2) -0.008(2)
C4 0.021(2) 0.020(2) 0.027(2) -0.0113(19) -0.0004(19) -0.0078(19)
C5 0.025(2) 0.019(2) 0.034(3) -0.006(2) -0.002(2) -0.006(2)
C6 0.034(3) 0.023(3) 0.048(4) -0.014(2) 0.001(3) -0.005(2)
C7 0.034(3) 0.031(3) 0.050(4) -0.021(3) 0.013(3) -0.004(2)
C8 0.030(3) 0.030(3) 0.040(3) -0.018(2) 0.015(2) -0.015(2)
C9 0.040(3) 0.029(3) 0.074(5) -0.030(3) 0.005(3) -0.008(3)
C10 0.033(3) 0.019(2) 0.033(3) -0.008(2) -0.005(2) -0.001(2)
C11 0.026(3) 0.029(3) 0.028(3) -0.011(2) -0.001(2) -0.008(2)
C12 0.027(2) 0.025(2) 0.017(2) -0.0061(19) 0.0006(19) -0.007(2)
C13 0.034(3) 0.028(3) 0.026(3) -0.007(2) -0.002(2) -0.013(2)
C14 0.034(3) 0.043(3) 0.034(3) -0.014(3) -0.003(2) -0.018(3)
C15 0.025(3) 0.047(4) 0.049(4) -0.018(3) -0.006(3) -0.004(3)
C16 0.034(3) 0.033(3) 0.053(4) -0.018(3) -0.011(3) -0.001(3)
C17 0.026(3) 0.031(3) 0.040(3) -0.010(2) -0.003(2) -0.011(2)
C18 0.027(2) 0.016(2) 0.026(2) -0.0070(19) -0.003(2) -0.0053(19)
C19 0.028(3) 0.017(2) 0.022(2) -0.0033(18) -0.003(2) -0.0056(19)
C20 0.022(2) 0.015(2) 0.023(2) -0.0053(18) 0.0013(19) -0.0017(18)
C21 0.030(3) 0.020(2) 0.029(3) -0.008(2) 0.004(2) -0.009(2)
C22 0.040(3) 0.032(3) 0.024(3) -0.002(2) 0.005(2) -0.013(2)
C23 0.057(4) 0.040(3) 0.022(3) -0.009(2) 0.000(3) -0.018(3)
C24 0.043(3) 0.032(3) 0.025(3) -0.012(2) -0.001(2) -0.015(2)
C25 0.041(3) 0.029(3) 0.024(3) -0.002(2) 0.003(2) -0.021(2)
C26 0.034(3) 0.021(2) 0.018(2) -0.0015(18) 0.001(2) -0.011(2)
C27 0.032(3) 0.019(2) 0.022(2) -0.0084(19) -0.001(2) -0.009(2)
C28 0.023(2) 0.016(2) 0.023(2) -0.0063(18) -0.0007(19) -0.0052(18)
C29 0.026(2) 0.019(2) 0.032(3) -0.010(2) -0.001(2) -0.008(2)
C30 0.034(3) 0.025(3) 0.035(3) -0.011(2) -0.006(2) -0.012(2)
C31 0.053(4) 0.030(3) 0.027(3) -0.009(2) -0.012(3) -0.018(3)
C32 0.046(3) 0.026(3) 0.025(3) -0.006(2) -0.002(2) -0.016(2)
C33 0.064(4) 0.034(3) 0.054(4) -0.026(3) -0.033(4) 0.008(3)
C34 0.021(2) 0.021(2) 0.026(2) -0.0056(19) 0.0018(19) -0.0100(19)
C35 0.024(2) 0.018(2) 0.025(2) -0.0051(19) 0.0012(19) -0.0057(19)
C36 0.020(2) 0.021(2) 0.016(2) -0.0035(18) 0.0032(17) -0.0053(18)
C37 0.028(3) 0.021(2) 0.031(3) -0.010(2) 0.000(2) -0.008(2)
C38 0.032(3) 0.020(2) 0.036(3) -0.011(2) 0.003(2) -0.004(2)
C39 0.023(3) 0.026(3) 0.049(4) -0.008(2) -0.001(2) 0.000(2)
C40 0.023(3) 0.027(3) 0.040(3) -0.009(2) 0.001(2) -0.009(2)
C41 0.028(3) 0.025(3) 0.043(3) 0.005(2) 0.001(2) -0.001(2)
C42 0.035(3) 0.018(2) 0.031(3) -0.011(2) 0.010(2) -0.011(2)
C43 0.037(3) 0.020(2) 0.025(3) -0.009(2) 0.008(2) -0.014(2)
C44 0.026(2) 0.019(2) 0.022(2) -0.0069(18) -0.0004(19) -0.0108(19)
C45 0.039(3) 0.019(2) 0.023(2) -0.0041(19) 0.000(2) -0.013(2)
C46 0.051(4) 0.030(3) 0.022(3) -0.005(2) 0.007(2) -0.024(3)
C47 0.057(4) 0.031(3) 0.030(3) -0.013(2) 0.020(3) -0.022(3)
C48 0.050(4) 0.025(3) 0.038(3) -0.017(2) 0.018(3) -0.017(3)
N1 0.031(2) 0.0152(19) 0.023(2) -0.0060(16) 0.0019(17) -0.0092(17)
N2 0.039(3) 0.0148(19) 0.025(2) -0.0060(16) 0.0086(19) -0.0121(18)
N3 0.032(2) 0.0159(19) 0.023(2) -0.0071(16) 0.0002(17) -0.0076(17)
N4 0.030(2) 0.0139(19) 0.028(2) -0.0074(16) 0.0012(18) -0.0051(17)
N5 0.024(2) 0.0141(18) 0.022(2) -0.0049(15) 0.0000(16) -0.0071(16)
N6 0.024(2) 0.0166(19) 0.026(2) -0.0047(16) 0.0013(17) -0.0103(16)
N7 0.026(2) 0.0171(19) 0.021(2) -0.0031(16) 0.0005(16) -0.0109(16)
N8 0.037(3) 0.024(2) 0.022(2) -0.0022(17) 0.0029(18) -0.021(2)
N9 0.024(2) 0.0165(19) 0.026(2) -0.0079(16) -0.0001(17) -0.0082(16)
N10 0.025(2) 0.018(2) 0.030(2) -0.0074(17) -0.0011(17) -0.0096(17)
N11 0.023(2) 0.0133(18) 0.022(2) -0.0033(15) -0.0001(16) -0.0074(15)
N12 0.025(2) 0.0130(18) 0.029(2) -0.0018(16) 0.0033(17) -0.0060(16)
O1 0.0226(17) 0.0176(16) 0.0265(18) -0.0063(14) 0.0055(14) -0.0072(14)
O2 0.0276(18) 0.0166(16) 0.0277(18) -0.0052(14) -0.0049(15) -0.0071(14)
O3 0.0318(19) 0.0202(17) 0.0235(18) -0.0100(14) 0.0053(15) -0.0122(15)
O4 0.0241(17) 0.0177(16) 0.0215(17) -0.0036(13) -0.0017(13) -0.0095(14)
O5 0.0197(16) 0.0187(16) 0.0293(19) -0.0086(14) 0.0020(14) -0.0064(13)
O6 0.0292(18) 0.0166(16) 0.0204(17) -0.0065(13) 0.0010(14) -0.0091(14)
P1 0.0308(7) 0.0139(6) 0.0239(6) -0.0054(5) 0.0040(5) -0.0096(5)
P2 0.0235(6) 0.0153(6) 0.0231(6) -0.0039(5) 0.0013(5) -0.0099(5)
S1 0.0516(9) 0.0181(6) 0.0362(8) -0.0074(5) 0.0099(6) -0.0191(6)
S2 0.0344(7) 0.0175(6) 0.0335(7) -0.0043(5) 0.0021(5) -0.0149(5)
Zn1 0.0232(3) 0.0136(3) 0.0205(3) -0.0056(2) 0.0021(2) -0.0074(2)
Zn2 0.0223(3) 0.0140(3) 0.0213(3) -0.0054(2) 0.0013(2) -0.0075(2)
Zn3 0.0207(3) 0.0142(3) 0.0201(3) -0.0048(2) 0.0010(2) -0.0077(2)
C49 0.037(3) 0.030(3) 0.037(3) -0.010(2) -0.003(2) -0.013(2)
Cl1 0.0430(9) 0.0386(9) 0.0909(15) -0.0298(9) 0.0021(9) -0.0060(7)
Cl2 0.0367(8) 0.0407(8) 0.0416(8) -0.0048(6) 0.0004(6) -0.0096(6)
Cl3 0.0723(13) 0.0666(12) 0.0368(9) -0.0057(8) -0.0005(8) -0.0245(10)
C50 0.036(3) 0.026(3) 0.036(3) -0.009(2) 0.001(2) -0.009(2)
Cl4 0.0698(13) 0.0385(9) 0.0780(14) -0.0025(9) 0.0382(11) -0.0169(9)
Cl5 0.0387(9) 0.0595(11) 0.0870(14) -0.0367(10) 0.0179(9) -0.0229(8)
Cl6 0.1095(19) 0.0537(12) 0.0754(15) -0.0359(11) -0.0517(14) 0.0268(12)
C51 0.105(7) 0.105(8) 0.089(7) -0.004(6) 0.004(6) -0.003(6)
Cl7 0.291(7) 0.100(3) 0.148(4) -0.023(3) 0.004(4) 0.007(4)
Cl8 0.247(6) 0.172(4) 0.106(3) -0.029(3) -0.038(4) 0.010(4)
Cl9 0.110(2) 0.0799(18) 0.0836(18) -0.0012(14) -0.0083(16) -0.0162(16)
C52 0.133(9) 0.134(9) 0.104(8) -0.029(7) 0.006(7) -0.003(7)
Cl10 0.279(8) 0.272(8) 0.289(8) -0.116(6) -0.004(6) -0.081(6)
Cl11 0.177(5) 0.228(6) 0.194(5) -0.081(5) 0.001(4) -0.059(5)
Cl12 0.312(9) 0.390(10) 0.302(9) -0.096(8) -0.018(7) -0.047(8)

loop_
_atom_type_symbol
_atom_type_description
_atom_type_scat_dispersion_real
_atom_type_scat_dispersion_imag
_atom_type_scat_source
C C 0.0033 0.0016 'International Tables Vol C Tables 4.2.6.8 and 6.1.1.4'
H H 0.0000 0.0000 'International Tables Vol C Tables 4.2.6.8 and 6.1.1.4'
N N 0.0061 0.0033 'International Tables Vol C Tables 4.2.6.8 and 6.1.1.4'
O O 0.0106 0.0060 'International Tables Vol C Tables 4.2.6.8 and 6.1.1.4'
P P 0.1023 0.0942 'International Tables Vol C Tables 4.2.6.8 and 6.1.1.4'
S S 0.1246 0.1234 'International Tables Vol C Tables 4.2.6.8 and 6.1.1.4'
Zn Zn 0.2839 1.4301 'International Tables Vol C Tables 4.2.6.8 and 6.1.1.4'
Cl Cl 0.1484 0.1585 'International Tables Vol C Tables 4.2.6.8 and 6.1.1.4'

loop_
_geom_angle_atom_site_label_1
_geom_angle_atom_site_label_2
_geom_angle_atom_site_label_3
_geom_angle
_geom_angle_site_symmetry_1
_geom_angle_site_symmetry_3
_geom_angle_publ_flag
N1 C2 C3 126.4(5) . . ?
C8 C3 C4 119.5(5) . . ?
C8 C3 C2 115.8(5) . . ?
C4 C3 C2 124.7(5) . . ?
O1 C4 C3 122.1(4) . . ?
O1 C4 C5 119.8(5) . . ?
C3 C4 C5 118.1(5) . . ?
C6 C5 C4 120.6(5) . . ?
C5 C6 C7 121.2(5) . . ?
C8 C7 C6 119.1(5) . . ?
C7 C8 C3 121.4(5) . . ?
N3 C10 C11 126.4(5) . . ?
C16 C11 C12 119.5(5) . . ?
C16 C11 C10 115.7(5) . . ?
C12 C11 C10 124.8(5) . . ?
O2 C12 C13 120.1(5) . . ?
O2 C12 C11 122.2(5) . . ?
C13 C12 C11 117.6(5) . . ?
C14 C13 C12 121.4(5) . . ?
C13 C14 C15 120.8(5) . . ?
C16 C15 C14 119.0(6) . . ?
C15 C16 C11 121.5(6) . . ?
N5 C18 C19 127.1(5) . . ?
C24 C19 C20 119.2(5) . . ?
C24 C19 C18 116.4(5) . . ?
C20 C19 C18 124.4(5) . . ?
O3 C20 C21 120.9(5) . . ?
O3 C20 C19 121.2(4) . . ?
C21 C20 C19 117.9(5) . . ?
C22 C21 C20 121.2(5) . . ?
C21 C22 C23 121.3(5) . . ?
C24 C23 C22 119.0(5) . . ?
C23 C24 C19 121.4(5) . . ?
N7 C26 C27 126.2(5) . . ?
C32 C27 C28 118.6(5) . . ?
C32 C27 C26 116.2(5) . . ?
C28 C27 C26 125.1(5) . . ?
O4 C28 C29 119.7(4) . . ?
O4 C28 C27 122.3(4) . . ?
C29 C28 C27 118.0(5) . . ?
C30 C29 C28 122.1(5) . . ?
C29 C30 C31 120.4(5) . . ?
C32 C31 C30 118.6(5) . . ?
C31 C32 C27 122.2(5) . . ?
N9 C34 C35 126.6(5) . . ?
C40 C35 C36 119.3(5) . . ?
C40 C35 C34 116.2(5) . . ?
C36 C35 C34 124.5(5) . . ?
O5 C36 C37 120.2(4) . . ?
O5 C36 C35 122.3(4) . . ?
C37 C36 C35 117.6(4) . . ?
C38 C37 C36 121.3(5) . . ?
C37 C38 C39 121.2(5) . . ?
C40 C39 C38 118.6(5) . . ?
C39 C40 C35 122.1(5) . . ?
N11 C42 C43 125.9(5) . . ?
C48 C43 C44 119.4(5) . . ?
C48 C43 C42 115.9(5) . . ?
C44 C43 C42 124.7(5) . . ?
O6 C44 C45 119.7(4) . . ?
O6 C44 C43 122.6(4) . . ?
C45 C44 C43 117.7(5) . . ?
C46 C45 C44 120.6(5) . . ?
C45 C46 C47 121.7(5) . . ?
C48 C47 C46 118.9(5) . . ?
C47 C48 C43 121.6(5) . . ?
C2 N1 N2 116.1(4) . . ?
C2 N1 Zn1 126.5(3) . . ?
N2 N1 Zn1 116.3(3) . . ?
N1 N2 C1 120.8(4) . . ?
N1 N2 P1 116.6(3) . . ?
C1 N2 P1 122.5(4) . . ?
C10 N3 N4 115.1(4) . . ?
C10 N3 Zn1 124.1(4) . . ?
N4 N3 Zn1 117.9(3) . . ?
N3 N4 C9 118.1(4) . . ?
N3 N4 P1 114.8(3) . . ?
C9 N4 P1 119.2(4) . . ?
C18 N5 N6 112.6(4) . . ?
C18 N5 Zn1 129.1(3) . . ?
N6 N5 Zn1 118.2(3) . . ?
N5 N6 C17 113.9(4) . . ?
N5 N6 P1 115.0(3) . . ?
C17 N6 P1 118.6(4) . . ?
C26 N7 N8 118.3(4) . . ?
C26 N7 Zn3 122.5(3) . . ?
N8 N7 Zn3 116.0(3) . . ?
N7 N8 C25 121.0(4) . . ?
N7 N8 P2 115.8(3) . . ?
C25 N8 P2 123.1(3) . . ?
C34 N9 N10 114.7(4) . . ?
C34 N9 Zn3 128.6(3) . . ?
N10 N9 Zn3 116.3(3) . . ?
N9 N10 C33 115.9(4) . . ?
N9 N10 P2 114.7(3) . . ?
C33 N10 P2 120.5(4) . . ?
C42 N11 N12 115.4(4) . . ?
C42 N11 Zn3 127.3(3) . . ?
N12 N11 Zn3 116.8(3) . . ?
N11 N12 C41 119.6(4) . . ?
N11 N12 P2 115.0(3) . . ?
C41 N12 P2 122.5(4) . . ?
C4 O1 Zn1 133.6(3) . . ?
C4 O1 Zn2 128.1(3) . . ?
Zn1 O1 Zn2 87.30(14) . . ?
C12 O2 Zn1 131.7(3) . . ?
C12 O2 Zn2 122.2(3) . . ?
Zn1 O2 Zn2 87.01(14) . . ?
C20 O3 Zn2 135.2(3) . . ?
C20 O3 Zn1 133.3(3) . . ?
Zn2 O3 Zn1 86.23(13) . . ?
C28 O4 Zn3 131.8(3) . . ?
C28 O4 Zn2 124.4(3) . . ?
Zn3 O4 Zn2 87.04(14) . . ?
C36 O5 Zn3 132.0(3) . . ?
C36 O5 Zn2 134.0(3) . . ?
Zn3 O5 Zn2 85.40(13) . . ?
C44 O6 Zn3 132.4(3) . . ?
C44 O6 Zn2 128.2(3) . . ?
Zn3 O6 Zn2 86.81(13) . . ?
N6 P1 N2 108.3(2) . . ?
N6 P1 N4 104.0(2) . . ?
N2 P1 N4 106.8(2) . . ?
N6 P1 S1 112.20(16) . . ?
N2 P1 S1 111.68(17) . . ?
N4 P1 S1 113.44(16) . . ?
N8 P2 N12 107.7(2) . . ?
N8 P2 N10 104.8(2) . . ?
N12 P2 N10 105.8(2) . . ?
N8 P2 S2 113.51(16) . . ?
N12 P2 S2 111.53(16) . . ?
N10 P2 S2 113.04(16) . . ?
O2 Zn1 O1 80.35(15) . . ?
O2 Zn1 N5 152.16(16) . . ?
O1 Zn1 N5 116.98(16) . . ?
O2 Zn1 O3 77.90(15) . . ?
O1 Zn1 O3 78.19(14) . . ?
N5 Zn1 O3 84.40(15) . . ?
O2 Zn1 N1 115.65(16) . . ?
O1 Zn1 N1 84.71(15) . . ?
N5 Zn1 N1 88.77(16) . . ?
O3 Zn1 N1 156.17(16) . . ?
O2 Zn1 N3 84.23(15) . . ?
O1 Zn1 N3 157.77(15) . . ?
N5 Zn1 N3 83.62(16) . . ?
O3 Zn1 N3 114.10(16) . . ?
N1 Zn1 N3 87.66(16) . . ?
O2 Zn1 Zn2 47.65(10) . . ?
O1 Zn1 Zn2 47.22(10) . . ?
N5 Zn1 Zn2 127.67(12) . . ?
O3 Zn1 Zn2 46.55(9) . . ?
N1 Zn1 Zn2 127.42(11) . . ?
N3 Zn1 Zn2 127.56(12) . . ?
O3 Zn2 O6 171.67(15) . . ?
O3 Zn2 O1 77.38(14) . . ?
O6 Zn2 O1 105.87(14) . . ?
O3 Zn2 O5 100.32(14) . . ?
O6 Zn2 O5 77.77(13) . . ?
O1 Zn2 O5 170.04(14) . . ?
O3 Zn2 O4 110.33(15) . . ?
O6 Zn2 O4 77.26(14) . . ?
O1 Zn2 O4 95.27(14) . . ?
O5 Zn2 O4 76.32(14) . . ?
O3 Zn2 O2 76.66(14) . . ?
O6 Zn2 O2 96.42(14) . . ?
O1 Zn2 O2 77.19(14) . . ?
O5 Zn2 O2 111.92(14) . . ?
O4 Zn2 O2 168.61(14) . . ?
O3 Zn2 Zn3 137.49(10) . . ?
O6 Zn2 Zn3 45.92(10) . . ?
O1 Zn2 Zn3 129.42(10) . . ?
O5 Zn2 Zn3 46.98(9) . . ?
O4 Zn2 Zn3 45.22(9) . . ?
O2 Zn2 Zn3 134.83(10) . . ?
O3 Zn2 Zn1 47.22(10) . . ?
O6 Zn2 Zn1 130.05(10) . . ?
O1 Zn2 Zn1 45.48(9) . . ?
O5 Zn2 Zn1 138.55(9) . . ?
O4 Zn2 Zn1 133.06(10) . . ?
O2 Zn2 Zn1 45.34(10) . . ?
Zn3 Zn2 Zn1 174.30(3) . . ?
O4 Zn3 O6 80.28(14) . . ?
O4 Zn3 O5 78.69(14) . . ?
O6 Zn3 O5 79.29(14) . . ?
O4 Zn3 N9 157.09(15) . . ?
O6 Zn3 N9 112.75(16) . . ?
O5 Zn3 N9 85.19(15) . . ?
O4 Zn3 N11 112.24(15) . . ?
O6 Zn3 N11 85.28(15) . . ?
O5 Zn3 N11 159.37(15) . . ?
N9 Zn3 N11 88.28(16) . . ?
O4 Zn3 N7 85.81(15) . . ?
O6 Zn3 N7 160.68(15) . . ?
O5 Zn3 N7 111.15(15) . . ?
N9 Zn3 N7 84.94(16) . . ?
N11 Zn3 N7 87.67(16) . . ?
O4 Zn3 Zn2 47.75(10) . . ?
O6 Zn3 Zn2 47.27(9) . . ?
O5 Zn3 Zn2 47.62(10) . . ?
N9 Zn3 Zn2 127.48(12) . . ?
N11 Zn3 Zn2 126.67(11) . . ?
N7 Zn3 Zn2 128.00(11) . . ?
Cl3 C49 Cl2 110.7(3) . . ?
Cl3 C49 Cl1 111.6(3) . . ?
Cl2 C49 Cl1 110.5(3) . . ?
Cl4 C50 Cl6 111.0(3) . . ?
Cl4 C50 Cl5 109.8(3) . . ?
Cl6 C50 Cl5 108.8(3) . . ?
Cl8 C51 Cl9 110.4(6) . . ?
Cl8 C51 Cl7 108.8(7) . . ?
Cl9 C51 Cl7 108.0(7) . . ?
Cl12 C52 Cl11 112.3(9) . . ?
Cl12 C52 Cl10 112.3(10) . . ?
Cl11 C52 Cl10 115.0(9) . . ?

loop_
_geom_bond_atom_site_label_1
_geom_bond_atom_site_label_2
_geom_bond_distance
_geom_bond_site_symmetry_2
_geom_bond_publ_flag
C1 N2 1.453(7) . ?
C2 N1 1.299(7) . ?
C2 C3 1.452(7) . ?
C3 C8 1.412(7) . ?
C3 C4 1.415(7) . ?
C4 O1 1.321(6) . ?
C4 C5 1.426(7) . ?
C5 C6 1.378(8) . ?
C6 C7 1.397(9) . ?
C7 C8 1.380(8) . ?
C9 N4 1.465(7) . ?
C10 N3 1.284(7) . ?
C10 C11 1.457(8) . ?
C11 C16 1.404(8) . ?
C11 C12 1.425(7) . ?
C12 O2 1.323(6) . ?
C12 C13 1.401(7) . ?
C13 C14 1.384(8) . ?
C14 C15 1.391(9) . ?
C15 C16 1.379(9) . ?
C17 N6 1.465(7) . ?
C18 N5 1.291(7) . ?
C18 C19 1.446(7) . ?
C19 C24 1.406(7) . ?
C19 C20 1.428(7) . ?
C20 O3 1.310(6) . ?
C20 C21 1.420(7) . ?
C21 C22 1.360(8) . ?
C22 C23 1.405(9) . ?
C23 C24 1.381(8) . ?
C25 N8 1.453(6) . ?
C26 N7 1.289(7) . ?
C26 C27 1.453(7) . ?
C27 C32 1.395(8) . ?
C27 C28 1.430(7) . ?
C28 O4 1.315(6) . ?
C28 C29 1.403(7) . ?
C29 C30 1.373(8) . ?
C30 C31 1.394(8) . ?
C31 C32 1.394(8) . ?
C33 N10 1.448(7) . ?
C34 N9 1.287(7) . ?
C34 C35 1.444(7) . ?
C35 C40 1.416(7) . ?
C35 C36 1.428(7) . ?
C36 O5 1.318(6) . ?
C36 C37 1.420(7) . ?
C37 C38 1.380(8) . ?
C38 C39 1.404(8) . ?
C39 C40 1.375(8) . ?
C41 N12 1.449(7) . ?
C42 N11 1.290(7) . ?
C42 C43 1.447(7) . ?
C43 C48 1.408(7) . ?
C43 C44 1.429(7) . ?
C44 O6 1.315(6) . ?
C44 C45 1.429(7) . ?
C45 C46 1.373(8) . ?
C46 C47 1.395(8) . ?
C47 C48 1.383(8) . ?
N1 N2 1.422(6) . ?
N1 Zn1 2.160(4) . ?
N2 P1 1.671(4) . ?
N3 N4 1.435(6) . ?
N3 Zn1 2.206(4) . ?
N4 P1 1.674(5) . ?
N5 N6 1.463(5) . ?
N5 Zn1 2.098(4) . ?
N6 P1 1.671(5) . ?
N7 N8 1.410(6) . ?
N7 Zn3 2.189(4) . ?
N8 P2 1.665(5) . ?
N9 N10 1.445(6) . ?
N9 Zn3 2.106(4) . ?
N10 P2 1.674(5) . ?
N11 N12 1.434(5) . ?
N11 Zn3 2.145(4) . ?
N12 P2 1.671(4) . ?
O1 Zn1 2.057(4) . ?
O1 Zn2 2.117(4) . ?
O2 Zn1 2.052(4) . ?
O2 Zn2 2.133(4) . ?
O3 Zn2 2.097(3) . ?
O3 Zn1 2.119(4) . ?
O4 Zn3 2.036(3) . ?
O4 Zn2 2.124(4) . ?
O5 Zn3 2.102(4) . ?
O5 Zn2 2.123(4) . ?
O6 Zn3 2.061(4) . ?
O6 Zn2 2.108(3) . ?
P1 S1 1.936(2) . ?
P2 S2 1.939(2) . ?
Zn1 Zn2 2.8815(14) . ?
Zn2 Zn3 2.8653(15) . ?
C49 Cl3 1.749(6) . ?
C49 Cl2 1.758(6) . ?
C49 Cl1 1.760(6) . ?
C50 Cl4 1.748(6) . ?
C50 Cl6 1.750(6) . ?
C50 Cl5 1.751(6) . ?
C51 Cl8 1.722(10) . ?
C51 Cl9 1.723(10) . ?
C51 Cl7 1.777(11) . ?
C52 Cl12 1.653(12) . ?
C52 Cl11 1.715(11) . ?
C52 Cl10 1.731(12) . ?
